data_4133272
loop_
_publ_author_name
'Li, Xiang'
'Zhou, Bo'
'Yang, Run-Ze'
'Yang, Fu-Ming'
'Liang, Ren-Xiao'
'Liu, Ren-Rong'
'Jia, Yi-Xia'

_publ_section_title
;
 Palladium-Catalyzed Enantioselective Intramolecular Dearomative Heck
 Reaction.
;
_journal_issue 42
_journal_name_full 'Journal of the American Chemical Society'
_journal_page_first 13945
_journal_page_last 13951
_journal_paper_doi 10.1021/jacs.8b09186
_journal_volume 140
_journal_year 2018
_chemical_formula_sum 'C25 H23 B F4 N2 O'
_chemical_formula_weight 454.26
_space_group_IT_number 4
_space_group_name_Hall 'P 2yb'
_space_group_name_H-M_alt 'P 1 21 1'
_symmetry_cell_setting monoclinic
_symmetry_space_group_name_H-M 'P 1 21 1'
_atom_sites_solution_hydrogens geom
_atom_sites_solution_primary direct
_atom_sites_solution_secondary difmap
_audit_creation_method SHELXL-97
_cell_angle_alpha 90.00
_cell_angle_beta 96.884(4)
_cell_angle_gamma 90.00
_cell_formula_units_Z 2
_cell_length_a 7.4991(3)
_cell_length_b 16.1174(6)
_cell_length_c 9.0582(4)
_cell_measurement_reflns_used 2347
_cell_measurement_temperature 293(2)
_cell_measurement_theta_max 61.1060
_cell_measurement_theta_min 4.9110
_cell_volume 1086.94(8)
_computing_cell_refinement CrysAlisPro
_computing_data_collection CrysAlisPro
_computing_data_reduction CrysAlisPro
_computing_molecular_graphics 'SHELXL-97 (Sheldrick, 1997)'
_computing_publication_material 'SHELXL-97 (Sheldrick, 1997)'
_computing_structure_refinement 'SHELXL-97 (Sheldrick, 1997)'
_computing_structure_solution 'SHELXS-97 (Sheldrick, 1990)'
_diffrn_ambient_temperature 293(2)
_diffrn_measured_fraction_theta_full 0.990
_diffrn_measured_fraction_theta_max 0.990
_diffrn_measurement_device_type 'Xcalibur, Eos, Gemini ultra'
_diffrn_radiation_monochromator graphite
_diffrn_radiation_source 'fine-focus sealed tube'
_diffrn_radiation_type CuK\a
_diffrn_radiation_wavelength 1.54178
_diffrn_reflns_av_R_equivalents 0.0238
_diffrn_reflns_av_sigmaI/netI 0.0286
_diffrn_reflns_limit_h_max 7
_diffrn_reflns_limit_h_min -8
_diffrn_reflns_limit_k_max 18
_diffrn_reflns_limit_k_min -13
_diffrn_reflns_limit_l_max 10
_diffrn_reflns_limit_l_min -10
_diffrn_reflns_number 4136
_diffrn_reflns_theta_full 61.17
_diffrn_reflns_theta_max 61.17
_diffrn_reflns_theta_min 4.92
_exptl_absorpt_coefficient_mu 0.910
_exptl_absorpt_correction_T_max 0.8044
_exptl_absorpt_correction_T_min 0.7412
_exptl_absorpt_correction_type multi-scan
_exptl_crystal_colour colorless
_exptl_crystal_density_diffrn 1.388
_exptl_crystal_density_method 'not measured'
_exptl_crystal_description block
_exptl_crystal_F_000 472
_exptl_crystal_size_max 0.35
_exptl_crystal_size_mid 0.30
_exptl_crystal_size_min 0.25
_refine_diff_density_max 0.228
_refine_diff_density_min -0.200
_refine_diff_density_rms 0.032
_refine_ls_abs_structure_details 'Flack H D (1983), Acta Cryst. A39, 876-881'
_refine_ls_abs_structure_Flack 0.03(17)
_refine_ls_extinction_method none
_refine_ls_goodness_of_fit_ref 1.044
_refine_ls_hydrogen_treatment mixed
_refine_ls_matrix_type full
_refine_ls_number_parameters 298
_refine_ls_number_reflns 2390
_refine_ls_number_restraints 1
_refine_ls_restrained_S_all 1.044
_refine_ls_R_factor_all 0.0369
_refine_ls_R_factor_gt 0.0337
_refine_ls_shift/su_max 0.000
_refine_ls_shift/su_mean 0.000
_refine_ls_structure_factor_coef Fsqd
_refine_ls_weighting_details 'calc w=1/[\s^2^(Fo^2^)+(0.0526P)^2^+0.1118P] where P=(Fo^2^+2Fc^2^)/3'
_refine_ls_weighting_scheme calc
_refine_ls_wR_factor_gt 0.0858
_refine_ls_wR_factor_ref 0.0885
_reflns_number_gt 2223
_reflns_number_total 2390
_reflns_threshold_expression >2sigma(I)
_cod_data_source_file ja8b09186_si_004.cif
_cod_data_source_block p
_cod_depositor_comments
;
The following automatic conversions were performed:

data item '_symmetry_cell_setting' value 'Monoclinic' was changed to
'monoclinic' in accordance with the
/home/saulius/struct/COD-crude-data/automatic-downloads/DataCite-retrospective/ACS/depositions/lib/dictionaries/cif_core.dic
dictionary named 'cif_core.dic' version 2.4.2 last updated on
2011-04-26.

Automatic conversion script
Id: cif_fix_values 6909 2019-04-08 15:41:33Z antanas 
;
_cod_original_sg_symbol_H-M 'P2(1)   '
_cod_database_code 4133272

loop_
_symmetry_equiv_pos_as_xyz
'x, y, z'
'-x, y+1/2, -z'

loop_
_atom_site_label
_atom_site_type_symbol
_atom_site_fract_x
_atom_site_fract_y
_atom_site_fract_z
_atom_site_U_iso_or_equiv
_atom_site_adp_type
_atom_site_occupancy
_atom_site_symmetry_multiplicity
_atom_site_calc_flag
_atom_site_refinement_flags
N1 N 0.8843(3) 0.43602(15) 0.9802(2) 0.0407(5) Uani 1 1 d .
O1 O 1.0636(2) 0.44493(15) 0.7960(2) 0.0574(6) Uani 1 1 d .
F1 F 1.0636(3) 0.6937(2) 0.7455(2) 0.0976(8) Uani 1 1 d .
B1 B 0.9148(4) 0.7316(2) 0.7842(4) 0.0487(8) Uani 1 1 d .
C1 C 0.8358(5) 0.6631(2) 1.2555(4) 0.0694(10) Uani 1 1 d .
H1A H 0.7913 0.7148 1.2243 0.083 Uiso 1 1 calc R
N2 N 0.4619(3) 0.52023(14) 0.8325(2) 0.0371(5) Uani 1 1 d .
F2 F 0.7684(4) 0.6823(2) 0.7711(3) 0.1145(10) Uani 1 1 d .
C2 C 0.8505(5) 0.6425(3) 1.4032(4) 0.0739(11) Uani 1 1 d .
H2A H 0.8163 0.6804 1.4719 0.089 Uiso 1 1 calc R
F3 F 0.8774(4) 0.79721(16) 0.6851(3) 0.0988(8) Uani 1 1 d .
C3 C 0.9151(5) 0.5668(3) 1.4497(4) 0.0729(11) Uani 1 1 d .
H3A H 0.9240 0.5532 1.5500 0.087 Uiso 1 1 calc R
F4 F 0.9481(3) 0.76168(13) 0.92792(19) 0.0663(5) Uani 1 1 d .
C4 C 0.9678(4) 0.5098(2) 1.3483(3) 0.0559(8) Uani 1 1 d .
H4A H 1.0118 0.4581 1.3808 0.067 Uiso 1 1 calc R
C5 C 0.9547(4) 0.53019(19) 1.1983(3) 0.0445(7) Uani 1 1 d .
C6 C 0.8866(4) 0.6073(2) 1.1528(4) 0.0539(8) Uani 1 1 d .
H6A H 0.8752 0.6214 1.0525 0.065 Uiso 1 1 calc R
C7 C 1.0259(4) 0.4721(2) 1.0894(3) 0.0523(7) Uani 1 1 d .
H7A H 1.1108 0.5018 1.0362 0.063 Uiso 1 1 calc R
H7B H 1.0905 0.4273 1.1440 0.063 Uiso 1 1 calc R
C8 C 0.7482(3) 0.38668(18) 1.0427(3) 0.0395(6) Uani 1 1 d .
H8A H 0.7760 0.3859 1.1501 0.047 Uiso 1 1 calc R
H8B H 0.7548 0.3300 1.0077 0.047 Uiso 1 1 calc R
C9 C 0.5545(3) 0.41844(16) 1.0033(3) 0.0353(6) Uani 1 1 d .
C10 C 0.4247(4) 0.34555(18) 1.0199(4) 0.0473(7) Uani 1 1 d .
H10A H 0.3031 0.3641 0.9958 0.071 Uiso 1 1 calc R
H10B H 0.4416 0.3257 1.1205 0.071 Uiso 1 1 calc R
H10C H 0.4488 0.3015 0.9537 0.071 Uiso 1 1 calc R
C11 C 0.5325(3) 0.44710(17) 0.8449(3) 0.0361(6) Uani 1 1 d .
C12 C 0.5946(3) 0.39754(17) 0.7248(3) 0.0394(6) Uani 1 1 d .
C13 C 0.7807(3) 0.38327(18) 0.7291(3) 0.0413(6) Uani 1 1 d .
C14 C 0.9215(3) 0.42316(18) 0.8380(3) 0.0428(6) Uani 1 1 d .
C15 C 0.8381(4) 0.3345(2) 0.6167(3) 0.0532(8) Uani 1 1 d .
H15A H 0.9602 0.3252 0.6154 0.064 Uiso 1 1 calc R
C16 C 0.7169(5) 0.3000(2) 0.5078(3) 0.0593(8) Uani 1 1 d .
H16A H 0.7582 0.2671 0.4347 0.071 Uiso 1 1 calc R
C17 C 0.5356(4) 0.3136(2) 0.5057(3) 0.0595(8) Uani 1 1 d .
H17A H 0.4546 0.2893 0.4326 0.071 Uiso 1 1 calc R
C18 C 0.4745(4) 0.3637(2) 0.6135(3) 0.0517(7) Uani 1 1 d .
H18A H 0.3523 0.3745 0.6109 0.062 Uiso 1 1 calc R
C19 C 0.4150(4) 0.5679(2) 0.6951(3) 0.0532(7) Uani 1 1 d .
H19A H 0.4420 0.5357 0.6115 0.080 Uiso 1 1 calc R
H19B H 0.4833 0.6185 0.6999 0.080 Uiso 1 1 calc R
H19C H 0.2892 0.5809 0.6842 0.080 Uiso 1 1 calc R
C20 C 0.4356(3) 0.55305(16) 0.9757(3) 0.0360(6) Uani 1 1 d .
C21 C 0.3601(4) 0.62754(18) 1.0072(3) 0.0459(7) Uani 1 1 d .
H21A H 0.3186 0.6650 0.9329 0.055 Uiso 1 1 calc R
C22 C 0.3493(4) 0.64367(19) 1.1560(3) 0.0526(8) Uani 1 1 d .
H22A H 0.3000 0.6935 1.1834 0.063 Uiso 1 1 calc R
C23 C 0.4106(4) 0.5868(2) 1.2645(4) 0.0538(8) Uani 1 1 d .
H23A H 0.4022 0.5993 1.3636 0.065 Uiso 1 1 calc R
C24 C 0.4845(4) 0.5114(2) 1.2293(3) 0.0451(7) Uani 1 1 d .
H24A H 0.5237 0.4732 1.3032 0.054 Uiso 1 1 calc R
C25 C 0.4982(3) 0.49455(16) 1.0819(3) 0.0371(6) Uani 1 1 d .

loop_
_atom_site_aniso_label
_atom_site_aniso_U_11
_atom_site_aniso_U_22
_atom_site_aniso_U_33
_atom_site_aniso_U_23
_atom_site_aniso_U_13
_atom_site_aniso_U_12
N1 0.0279(10) 0.0479(14) 0.0468(12) -0.0030(11) 0.0065(8) -0.0047(10)
O1 0.0379(10) 0.0782(16) 0.0587(12) -0.0022(12) 0.0164(8) -0.0093(11)
F1 0.0802(15) 0.136(2) 0.0776(13) -0.0042(15) 0.0122(11) 0.0490(15)
B1 0.0424(17) 0.0512(19) 0.0523(19) -0.0042(17) 0.0044(13) -0.0024(16)
C1 0.063(2) 0.052(2) 0.089(3) -0.010(2) -0.0096(18) 0.0011(16)
N2 0.0314(11) 0.0394(13) 0.0407(11) 0.0036(10) 0.0047(9) -0.0004(10)
F2 0.1003(18) 0.148(2) 0.0950(16) -0.0264(17) 0.0098(13) -0.0742(18)
C2 0.072(2) 0.074(3) 0.072(2) -0.027(2) -0.0041(18) 0.001(2)
F3 0.127(2) 0.0815(16) 0.0818(15) 0.0142(14) -0.0128(13) 0.0129(15)
C3 0.072(2) 0.101(3) 0.0451(17) -0.008(2) 0.0028(15) -0.010(2)
F4 0.0684(11) 0.0746(13) 0.0561(10) -0.0142(10) 0.0085(8) -0.0129(10)
C4 0.0497(17) 0.060(2) 0.0561(17) 0.0039(16) -0.0014(13) -0.0020(15)
C5 0.0349(14) 0.0525(18) 0.0453(15) -0.0015(14) 0.0022(11) -0.0075(13)
C6 0.0518(17) 0.055(2) 0.0532(17) 0.0024(16) -0.0027(13) -0.0112(15)
C7 0.0331(14) 0.063(2) 0.0603(17) -0.0087(16) 0.0046(12) -0.0056(14)
C8 0.0311(12) 0.0413(15) 0.0462(14) 0.0067(12) 0.0052(10) 0.0012(11)
C9 0.0309(12) 0.0338(14) 0.0416(13) 0.0029(11) 0.0065(10) 0.0019(10)
C10 0.0383(13) 0.0413(16) 0.0647(18) 0.0030(14) 0.0156(13) -0.0045(12)
C11 0.0255(11) 0.0432(16) 0.0391(13) 0.0001(13) 0.0025(9) -0.0015(12)
C12 0.0362(13) 0.0410(15) 0.0412(13) 0.0016(12) 0.0054(11) 0.0030(12)
C13 0.0388(13) 0.0426(16) 0.0438(14) 0.0028(12) 0.0108(11) 0.0025(12)
C14 0.0307(13) 0.0473(16) 0.0520(14) 0.0004(14) 0.0113(11) 0.0032(12)
C15 0.0498(16) 0.0545(19) 0.0585(18) -0.0049(15) 0.0200(14) 0.0065(14)
C16 0.071(2) 0.057(2) 0.0517(17) -0.0135(16) 0.0186(15) -0.0012(17)
C17 0.068(2) 0.063(2) 0.0465(16) -0.0131(16) 0.0036(14) -0.0089(17)
C18 0.0400(14) 0.068(2) 0.0468(15) -0.0027(15) 0.0025(12) -0.0025(15)
C19 0.0583(17) 0.0590(19) 0.0415(15) 0.0126(14) 0.0024(12) 0.0080(15)
C20 0.0296(12) 0.0367(15) 0.0420(13) 0.0003(12) 0.0057(10) -0.0015(10)
C21 0.0418(14) 0.0379(15) 0.0576(17) 0.0049(14) 0.0039(12) 0.0025(13)
C22 0.0540(18) 0.0448(18) 0.0602(19) -0.0083(15) 0.0113(14) 0.0010(14)
C23 0.0583(17) 0.056(2) 0.0493(16) -0.0093(15) 0.0141(14) -0.0052(15)
C24 0.0460(15) 0.0491(17) 0.0408(14) 0.0033(14) 0.0070(11) -0.0035(13)
C25 0.0296(13) 0.0369(15) 0.0456(14) 0.0036(12) 0.0074(10) -0.0020(10)

loop_
_atom_type_symbol
_atom_type_description
_atom_type_scat_dispersion_real
_atom_type_scat_dispersion_imag
_atom_type_scat_source
C C 0.0181 0.0091 'International Tables Vol C Tables 4.2.6.8 and 6.1.1.4'
H H 0.0000 0.0000 'International Tables Vol C Tables 4.2.6.8 and 6.1.1.4'
B B 0.0090 0.0039 'International Tables Vol C Tables 4.2.6.8 and 6.1.1.4'
N N 0.0311 0.0180 'International Tables Vol C Tables 4.2.6.8 and 6.1.1.4'
O O 0.0492 0.0322 'International Tables Vol C Tables 4.2.6.8 and 6.1.1.4'
F F 0.0727 0.0534 'International Tables Vol C Tables 4.2.6.8 and 6.1.1.4'

loop_
_geom_angle_atom_site_label_1
_geom_angle_atom_site_label_2
_geom_angle_atom_site_label_3
_geom_angle
C14 N1 C8 121.0(2)
C14 N1 C7 118.5(2)
C8 N1 C7 115.7(2)
F2 B1 F1 113.5(3)
F2 B1 F4 110.0(3)
F1 B1 F4 109.9(3)
F2 B1 F3 106.9(3)
F1 B1 F3 106.5(3)
F4 B1 F3 109.9(3)
C2 C1 C6 120.3(4)
C11 N2 C20 110.9(2)
C11 N2 C19 127.2(2)
C20 N2 C19 121.9(2)
C3 C2 C1 120.2(4)
C2 C3 C4 120.5(3)
C3 C4 C5 119.8(3)
C6 C5 C4 118.9(3)
C6 C5 C7 120.7(3)
C4 C5 C7 120.3(3)
C1 C6 C5 120.3(3)
N1 C7 C5 113.5(2)
N1 C8 C9 114.3(2)
C11 C9 C25 101.4(2)
C11 C9 C8 108.50(19)
C25 C9 C8 118.1(2)
C11 C9 C10 109.2(2)
C25 C9 C10 111.00(19)
C8 C9 C10 108.2(2)
N2 C11 C12 126.5(2)
N2 C11 C9 111.2(2)
C12 C11 C9 122.2(2)
C18 C12 C13 120.8(2)
C18 C12 C11 121.2(2)
C13 C12 C11 117.9(2)
C15 C13 C12 117.6(3)
C15 C13 C14 117.8(2)
C12 C13 C14 124.4(2)
O1 C14 N1 122.2(3)
O1 C14 C13 119.3(2)
N1 C14 C13 118.5(2)
C16 C15 C13 121.1(3)
C17 C16 C15 120.8(3)
C16 C17 C18 119.5(3)
C12 C18 C17 120.1(3)
C21 C20 C25 124.4(2)
C21 C20 N2 127.9(2)
C25 C20 N2 107.7(2)
C20 C21 C22 116.1(3)
C23 C22 C21 120.9(3)
C22 C23 C24 121.7(3)
C25 C24 C23 118.2(3)
C24 C25 C20 118.6(3)
C24 C25 C9 132.6(3)
C20 C25 C9 108.5(2)

loop_
_geom_bond_atom_site_label_1
_geom_bond_atom_site_label_2
_geom_bond_distance
N1 C14 1.366(3)
N1 C8 1.460(3)
N1 C7 1.480(4)
O1 C14 1.224(3)
F1 B1 1.355(4)
B1 F2 1.348(4)
B1 F4 1.383(4)
B1 F3 1.394(4)
C1 C2 1.370(6)
C1 C6 1.380(5)
N2 C11 1.292(3)
N2 C20 1.437(3)
N2 C19 1.469(4)
C2 C3 1.360(6)
C3 C4 1.390(5)
C4 C5 1.390(4)
C5 C6 1.387(5)
C5 C7 1.504(4)
C8 C9 1.541(3)
C9 C11 1.498(4)
C9 C25 1.504(4)
C9 C10 1.544(4)
C11 C12 1.469(4)
C12 C18 1.381(4)
C12 C13 1.410(3)
C13 C15 1.394(4)
C13 C14 1.501(4)
C15 C16 1.376(5)
C16 C17 1.375(5)
C17 C18 1.387(5)
C20 C21 1.372(4)
C20 C25 1.388(4)
C21 C22 1.385(4)
C22 C23 1.382(5)
C23 C24 1.389(5)
C24 C25 1.379(4)
